data_2210421
loop_
_publ_author_name
'Kan, Jian '
'Zhang, Li-Yi'
'Gao, Li-Bin'
'Shi, Lin-Xi'
'Chen, Zhong-Ning'

_publ_section_title
;(Acetonitrile)(4'-phenyl-2,2':6',2''-terpyridine)bis(tri-<i>n</i>-butylphosphine)ruthenium(II)
 bis(hexafluorophosphate) dichloromethane solvate
;
_journal_coeditor_code WW2042
_journal_issue 9
_journal_name_full 'Acta Crystallographica Section E'
_journal_page_first m2255
_journal_page_last m2256
_journal_paper_doi 10.1107/S1600536806031989
_journal_volume 62
_journal_year 2006
_chemical_formula_iupac '[Ru (C2 H3 N) (C21 H15 N3) (C12 H27 P)2] (P F6)2, C H2 Cl2'
_chemical_formula_moiety 'C47 H72 N4 P2 Ru 2+, 2F6 P -, C H2 Cl2'
_chemical_formula_sum 'C48 H74 Cl2 F12 N4 P4 Ru'
_chemical_formula_weight 1230.96
_chemical_name_systematic
;
(Acetonitrile)(4'-phenyl-2,2':6',2''-terpyridine)bis(tri-<i>n</i>-butyl-
phosphine)ruthenium(II) bis(hexafluorophosphate) dichloromethane solvate
;
_space_group_IT_number 15
_symmetry_cell_setting monoclinic
_symmetry_space_group_name_Hall '-C 2yc'
_symmetry_space_group_name_H-M 'C 1 2/c 1'
_atom_sites_solution_hydrogens geom
_atom_sites_solution_primary direct
_atom_sites_solution_secondary difmap
_audit_creation_method SHELXL-97
_cell_angle_alpha 90.00
_cell_angle_beta 95.120(3)
_cell_angle_gamma 90.00
_cell_formula_units_Z 4
_cell_length_a 18.9433(13)
_cell_length_b 20.9992(13)
_cell_length_c 15.4852(10)
_cell_measurement_reflns_used 6998
_cell_measurement_temperature 293(2)
_cell_measurement_theta_max 27.4835
_cell_measurement_theta_min 3.0957
_cell_volume 6135.3(7)
_computing_cell_refinement CrystalClear
_computing_data_collection 'CrystalClear (Rigaku/MSC, 2000)'
_computing_data_reduction CrystalClear
_computing_molecular_graphics 'SHELXTL  (Sheldrick, 1999)'
_computing_publication_material SHELXTL
_computing_structure_refinement 'SHELXL97 (Sheldrick, 1997)'
_computing_structure_solution 'SHELXS97 (Sheldrick, 1997)'
_diffrn_ambient_temperature 293(2)
_diffrn_measured_fraction_theta_full 0.998
_diffrn_measured_fraction_theta_max 0.998
_diffrn_measurement_device_type 'Mercury CCD'
_diffrn_measurement_method '\f? \w?'
_diffrn_radiation_monochromator graphite
_diffrn_radiation_source 'fine-focus sealed tube'
_diffrn_radiation_type MoK\a
_diffrn_radiation_wavelength 0.71073
_diffrn_reflns_av_R_equivalents 0.0252
_diffrn_reflns_av_sigmaI/netI 0.0251
_diffrn_reflns_limit_h_max 22
_diffrn_reflns_limit_h_min -22
_diffrn_reflns_limit_k_max 22
_diffrn_reflns_limit_k_min -24
_diffrn_reflns_limit_l_max 18
_diffrn_reflns_limit_l_min -17
_diffrn_reflns_number 19100
_diffrn_reflns_theta_full 25.00
_diffrn_reflns_theta_max 25.00
_diffrn_reflns_theta_min 3.10
_diffrn_standards_decay_% 0
_diffrn_standards_interval_count 0
_diffrn_standards_interval_time 0
_diffrn_standards_number 0
_exptl_absorpt_coefficient_mu 0.517
_exptl_absorpt_correction_T_max 0.9037
_exptl_absorpt_correction_T_min 0.7136
_exptl_absorpt_correction_type multi-scan
_exptl_absorpt_process_details '(CrystalClear; Rigaku/MSC, 2000)'
_exptl_crystal_colour Red
_exptl_crystal_density_diffrn 1.333
_exptl_crystal_density_method 'not measured'
_exptl_crystal_description Prism
_exptl_crystal_F_000 2544
_exptl_crystal_size_max 0.70
_exptl_crystal_size_mid 0.40
_exptl_crystal_size_min 0.20
_refine_diff_density_max 0.793
_refine_diff_density_min -0.708
_refine_ls_extinction_method none
_refine_ls_goodness_of_fit_ref 1.131
_refine_ls_hydrogen_treatment constr
_refine_ls_matrix_type full
_refine_ls_number_parameters 487
_refine_ls_number_reflns 5404
_refine_ls_number_restraints 467
_refine_ls_restrained_S_all 1.141
_refine_ls_R_factor_all 0.0548
_refine_ls_R_factor_gt 0.0499
_refine_ls_shift/su_max 0.001
_refine_ls_shift/su_mean 0.000
_refine_ls_structure_factor_coef Fsqd
_refine_ls_weighting_details 'calc w=1/[\s^2^(Fo^2^)+(0.0866P)^2^+6.6163P] where P=(Fo^2^+2Fc^2^)/3'
_refine_ls_weighting_scheme calc
_refine_ls_wR_factor_gt 0.1411
_refine_ls_wR_factor_ref 0.1462
_reflns_number_gt 4961
_reflns_number_total 5404
_reflns_threshold_expression I>2\s(I)
_cod_data_source_file ww2042.cif
_cod_data_source_block I
_cod_depositor_comments
;
The following automatic conversions were performed:
'_symmetry_cell_setting' value 'Monoclinic' changed to 'monoclinic'
according to '/home/saulius/struct/CIF-dictionaries/cif_core.dic'
dictionary named 'cif_core.dic' version 2.4.1 from 2010-06-29.

Automatic conversion script
Id: cif_fix_enum 1527 2010-12-29 10:47:43Z saulius 

The following automatic conversions were performed:

'_symmetry_cell_setting' value 'Monoclinic' changed to 'monoclinic'
according to /home/saulius/struct/CIF-dictionaries/cif_core.dic
dictionary named 'cif_core.dic' version 2.4.1 from 2010-06-29.

Automatic conversion script
Id: cif_fix_values 1715 2011-07-08 13:25:40Z adriana 
;
_cod_original_sg_symbol_H-M 'C 2/c'
_cod_database_code 2210421
_cod_database_fobs_code 2210421

loop_
_symmetry_equiv_pos_as_xyz
'x, y, z'
'-x, y, -z+1/2'
'x+1/2, y+1/2, z'
'-x+1/2, y+1/2, -z+1/2'
'-x, -y, -z'
'x, -y, z-1/2'
'-x+1/2, -y+1/2, -z'
'x+1/2, -y+1/2, z-1/2'

loop_
_atom_site_type_symbol
_atom_site_label
_atom_site_fract_x
_atom_site_fract_y
_atom_site_fract_z
_atom_site_U_iso_or_equiv
_atom_site_adp_type
_atom_site_calc_flag
_atom_site_refinement_flags
_atom_site_occupancy
_atom_site_disorder_assembly
_atom_site_disorder_group
Ru Ru 0.0000 0.159560(15) 0.2500 0.03811(15) Uani d S 1 . .
P P1 -0.02227(5) 0.16437(4) 0.09489(6) 0.0489(2) Uani d . 1 . .
F F1 -0.3174(6) 0.1628(4) -0.1631(5) 0.180(3) Uani d PDU 0.755(8) A 1
F F2 -0.2391(4) 0.1902(3) -0.2524(7) 0.152(3) Uani d PDU 0.755(8) A 1
F F3 -0.3131(3) 0.0624(3) -0.2084(7) 0.143(3) Uani d PDU 0.755(8) A 1
F F4 -0.3375(5) 0.1432(6) -0.3009(6) 0.156(4) Uani d PDU 0.755(8) A 1
F F5 -0.2347(3) 0.0909(3) -0.2971(3) 0.1185(19) Uani d PDU 0.755(8) A 1
F F6 -0.2145(5) 0.1103(5) -0.1610(6) 0.142(3) Uani d PDU 0.755(8) A 1
F F1' -0.2383(11) 0.1636(12) -0.2971(14) 0.143(6) Uani d PDU 0.245(8) A 2
F F2' -0.3487(9) 0.1555(11) -0.2710(16) 0.112(7) Uani d PDU 0.245(8) A 2
F F3' -0.2069(9) 0.1020(12) -0.1817(16) 0.102(6) Uani d PDU 0.245(8) A 2
F F4' -0.2685(13) 0.1883(8) -0.1710(15) 0.145(6) Uani d PDU 0.245(8) A 2
F F5' -0.3196(11) 0.0950(14) -0.1590(14) 0.165(6) Uani d PDU 0.245(8) A 2
F F6' -0.2872(14) 0.0679(8) -0.2846(14) 0.140(6) Uani d PDU 0.245(8) A 2
N N1 0.10658(13) 0.14087(13) 0.23694(17) 0.0426(6) Uani d . 1 . .
N N2 0.0000 0.06662(17) 0.2500 0.0390(8) Uani d S 1 . .
N N3 0.0000 0.2573(2) 0.2500 0.0504(9) Uani d S 1 . .
C C1 0.16032(18) 0.18241(18) 0.2349(2) 0.0510(8) Uani d . 1 B .
H H1A 0.1512 0.2256 0.2414 0.061 Uiso calc R 1 . .
C C2 0.2281(2) 0.16333(18) 0.2235(3) 0.0610(10) Uani d . 1 . .
H H2A 0.2642 0.1933 0.2225 0.073 Uiso calc R 1 B .
C C3 0.24228(19) 0.1000(2) 0.2137(3) 0.0652(10) Uani d . 1 B .
H H3A 0.2880 0.0865 0.2055 0.078 Uiso calc R 1 . .
C C4 0.18791(18) 0.05632(18) 0.2161(2) 0.0549(9) Uani d . 1 . .
H H4A 0.1965 0.0131 0.2094 0.066 Uiso calc R 1 B .
C C5 0.12083(16) 0.07757(15) 0.2286(2) 0.0422(7) Uani d . 1 B .
C C6 0.06045(15) 0.03456(15) 0.23790(19) 0.0405(7) Uani d . 1 B .
C C7 0.06118(16) -0.03097(15) 0.2367(2) 0.0458(7) Uani d . 1 . .
H H7A 0.1027 -0.0524 0.2269 0.055 Uiso calc R 1 B .
C C8 0.0000 -0.0655(2) 0.2500 0.0433(10) Uani d S 1 . .
C C9 0.0000 -0.1362(2) 0.2500 0.0496(11) Uani d S 1 . .
C C10 0.0610(2) -0.16972(18) 0.2748(3) 0.0645(10) Uani d . 1 B .
H H10A 0.1026 -0.1478 0.2916 0.077 Uiso calc R 1 . .
C C11 0.0608(3) -0.2357(2) 0.2750(3) 0.0825(14) Uani d . 1 . .
H H11A 0.1023 -0.2577 0.2923 0.099 Uiso calc R 1 B .
C C12 0.0000 -0.2687(3) 0.2500 0.084(2) Uani d S 1 . .
H H12A 0.0000 -0.3130 0.2500 0.101 Uiso calc SR 1 . .
C C21 0.046(2) 0.2019(18) 0.039(3) 0.070(6) Uani d PDU 0.20(2) B 1
H H21A 0.0876 0.1751 0.0480 0.083 Uiso calc PR 0.20(2) B 1
H H21B 0.0304 0.1992 -0.0227 0.083 Uiso calc PR 0.20(2) B 1
C C22 0.071(2) 0.2694(18) 0.055(3) 0.079(6) Uani d PDU 0.20(2) B 1
H H22A 0.0873 0.2741 0.1159 0.095 Uiso calc PR 0.20(2) B 1
H H22B 0.0311 0.2983 0.0427 0.095 Uiso calc PR 0.20(2) B 1
C C23 0.130(2) 0.287(2) -0.001(2) 0.093(6) Uani d PDU 0.20(2) B 1
H H23A 0.1741 0.2669 0.0226 0.112 Uiso calc PR 0.20(2) B 1
H H23B 0.1191 0.2708 -0.0592 0.112 Uiso calc PR 0.20(2) B 1
C C24 0.141(3) 0.356(2) -0.005(4) 0.129(13) Uani d PDU 0.20(2) B 1
H H24A 0.1726 0.3657 -0.0488 0.194 Uiso calc PR 0.20(2) B 1
H H24B 0.1620 0.3712 0.0502 0.194 Uiso calc PR 0.20(2) B 1
H H24C 0.0966 0.3770 -0.0189 0.194 Uiso calc PR 0.20(2) B 1
C C21' 0.0565(4) 0.1812(5) 0.0368(6) 0.0586(18) Uani d PDU 0.80(2) B 2
H H21C 0.0950 0.1542 0.0607 0.070 Uiso calc PR 0.80(2) B 2
H H21D 0.0460 0.1695 -0.0235 0.070 Uiso calc PR 0.80(2) B 2
C C22' 0.0812(5) 0.2486(5) 0.0407(6) 0.076(2) Uani d PDU 0.80(2) B 2
H H22C 0.0848 0.2629 0.1005 0.091 Uiso calc PR 0.80(2) B 2
H H22D 0.0463 0.2751 0.0081 0.091 Uiso calc PR 0.80(2) B 2
C C23' 0.1536(5) 0.2574(7) 0.0039(6) 0.101(3) Uani d PDU 0.80(2) B 2
H H23C 0.1905 0.2401 0.0448 0.121 Uiso calc PR 0.80(2) B 2
H H23D 0.1539 0.2335 -0.0497 0.121 Uiso calc PR 0.80(2) B 2
C C24' 0.1694(9) 0.3246(8) -0.0129(9) 0.142(5) Uani d PDU 0.80(2) B 2
H H24D 0.2147 0.3278 -0.0359 0.213 Uiso calc PR 0.80(2) B 2
H H24E 0.1703 0.3483 0.0402 0.213 Uiso calc PR 0.80(2) B 2
H H24F 0.1334 0.3417 -0.0542 0.213 Uiso calc PR 0.80(2) B 2
C C25 -0.092(4) 0.224(3) 0.057(3) 0.069(6) Uani d PDU 0.354(13) B 1
H H25A -0.1371 0.2120 0.0776 0.083 Uiso calc PR 0.354(13) B 1
H H25B -0.0793 0.2657 0.0816 0.083 Uiso calc PR 0.354(13) B 1
C C26 -0.102(3) 0.2306(19) -0.042(3) 0.086(5) Uani d PDU 0.354(13) B 1
H H26A -0.1358 0.1989 -0.0644 0.104 Uiso calc PR 0.354(13) B 1
H H26B -0.0570 0.2215 -0.0647 0.104 Uiso calc PR 0.354(13) B 1
C C27 -0.1273(10) 0.2963(12) -0.0728(15) 0.097(5) Uani d PDU 0.354(13) B 1
H H27A -0.0937 0.3282 -0.0499 0.117 Uiso calc PR 0.354(13) B 1
H H27B -0.1291 0.2978 -0.1356 0.117 Uiso calc PR 0.354(13) B 1
C C28 -0.1974(9) 0.3115(13) -0.0458(13) 0.125(7) Uani d PDU 0.354(13) B 1
H H28A -0.2124 0.3522 -0.0690 0.187 Uiso calc PR 0.354(13) B 1
H H28B -0.1952 0.3128 0.0163 0.187 Uiso calc PR 0.354(13) B 1
H H28C -0.2306 0.2794 -0.0671 0.187 Uiso calc PR 0.354(13) B 1
C C25' -0.0871(18) 0.2217(16) 0.0561(16) 0.062(3) Uani d PDU 0.646(13) B 2
H H25C -0.1309 0.2114 0.0810 0.074 Uiso calc PR 0.646(13) B 2
H H25D -0.0717 0.2629 0.0791 0.074 Uiso calc PR 0.646(13) B 2
C C26' -0.1043(17) 0.2291(10) -0.0419(16) 0.086(3) Uani d PDU 0.646(13) B 2
H H26C -0.0613 0.2403 -0.0681 0.103 Uiso calc PR 0.646(13) B 2
H H26D -0.1210 0.1887 -0.0661 0.103 Uiso calc PR 0.646(13) B 2
C C27' -0.1605(7) 0.2801(6) -0.0643(9) 0.115(4) Uani d PDU 0.646(13) B 2
H H27C -0.1796 0.2750 -0.1241 0.138 Uiso calc PR 0.646(13) B 2
H H27D -0.1990 0.2750 -0.0276 0.138 Uiso calc PR 0.646(13) B 2
C C28' -0.1295(8) 0.3450(5) -0.0518(9) 0.150(5) Uani d PDU 0.646(13) B 2
H H28D -0.1660 0.3763 -0.0637 0.225 Uiso calc PR 0.646(13) B 2
H H28E -0.0933 0.3510 -0.0907 0.225 Uiso calc PR 0.646(13) B 2
H H28F -0.1092 0.3496 0.0069 0.225 Uiso calc PR 0.646(13) B 2
C C29 -0.0449(18) 0.0946(17) 0.035(3) 0.061(5) Uani d PDU 0.48(5) B 1
H H29A -0.0391 0.1028 -0.0255 0.073 Uiso calc PR 0.48(5) B 1
H H29B -0.0119 0.0612 0.0546 0.073 Uiso calc PR 0.48(5) B 1
C C30 -0.1194(17) 0.0710(14) 0.043(3) 0.067(4) Uani d PDU 0.48(5) B 1
H H30A -0.1529 0.0977 0.0082 0.080 Uiso calc PR 0.48(5) B 1
H H30B -0.1303 0.0733 0.1025 0.080 Uiso calc PR 0.48(5) B 1
C C31 -0.1262(17) 0.0026(12) 0.0109(18) 0.088(5) Uani d PDU 0.48(5) B 1
H H31A -0.1164 0.0010 -0.0495 0.105 Uiso calc PR 0.48(5) B 1
H H31B -0.0911 -0.0233 0.0439 0.105 Uiso calc PR 0.48(5) B 1
C C32 -0.196(2) -0.0239(14) 0.019(2) 0.120(7) Uani d PDU 0.48(5) B 1
H H32A -0.1981 -0.0669 -0.0020 0.180 Uiso calc PR 0.48(5) B 1
H H32B -0.2314 0.0012 -0.0142 0.180 Uiso calc PR 0.48(5) B 1
H H32C -0.2060 -0.0235 0.0790 0.180 Uiso calc PR 0.48(5) B 1
C C29' -0.0562(17) 0.0855(16) 0.044(2) 0.061(4) Uani d PDU 0.52(5) B 2
H H29C -0.0462 0.0854 -0.0163 0.073 Uiso calc PR 0.52(5) B 2
H H29D -0.0292 0.0511 0.0727 0.073 Uiso calc PR 0.52(5) B 2
C C30' -0.1337(16) 0.0712(13) 0.048(3) 0.070(4) Uani d PDU 0.52(5) B 2
H H30C -0.1615 0.1019 0.0122 0.084 Uiso calc PR 0.52(5) B 2
H H30D -0.1458 0.0757 0.1068 0.084 Uiso calc PR 0.52(5) B 2
C C31' -0.1528(14) 0.0049(11) 0.0160(17) 0.084(5) Uani d PDU 0.52(5) B 2
H H31C -0.1363 -0.0008 -0.0410 0.101 Uiso calc PR 0.52(5) B 2
H H31D -0.1279 -0.0256 0.0547 0.101 Uiso calc PR 0.52(5) B 2
C C32' -0.2287(15) -0.0092(12) 0.0110(15) 0.104(6) Uani d PDU 0.52(5) B 2
H H32D -0.2367 -0.0521 -0.0091 0.155 Uiso calc PR 0.52(5) B 2
H H32E -0.2537 0.0198 -0.0287 0.155 Uiso calc PR 0.52(5) B 2
H H32F -0.2454 -0.0046 0.0674 0.155 Uiso calc PR 0.52(5) B 2
P P2 -0.27772(7) 0.12683(6) -0.22956(9) 0.0781(4) Uani d D 1 . .
C C01 0.0000 0.3099(2) 0.2500 0.0693(16) Uani d SD 1 B .
C C02 0.0000 0.3818(2) 0.2500 0.152(5) Uani d SD 1 . .
H H02A -0.0431 0.3970 0.2195 0.228 Uiso calc PR 0.50 B .
H H02B 0.0399 0.3970 0.2218 0.228 Uiso calc PR 0.50 . .
H H02C 0.0032 0.3970 0.3087 0.228 Uiso calc PR 0.50 . .
Cl Cl2 0.0472(7) 0.4887(7) 0.0382(9) 0.380 Uiso d PD 0.50 . .
Cl Cl1 -0.0276(8) 0.5479(9) 0.1678(10) 0.460 Uiso d PD 0.50 . .
C C03 -0.0383(8) 0.5107(13) 0.0654(13) 0.243(12) Uiso d PD 0.50 . .

loop_
_atom_site_aniso_label
_atom_site_aniso_U_11
_atom_site_aniso_U_22
_atom_site_aniso_U_33
_atom_site_aniso_U_12
_atom_site_aniso_U_13
_atom_site_aniso_U_23
Ru 0.0392(2) 0.0314(2) 0.0432(2) 0.000 0.00079(14) 0.000
P1 0.0518(5) 0.0499(5) 0.0441(5) -0.0033(4) -0.0003(4) 0.0017(3)
F1 0.214(8) 0.154(7) 0.188(6) 0.072(6) 0.106(6) -0.022(5)
F2 0.143(4) 0.060(3) 0.259(9) 0.023(3) 0.047(5) 0.023(4)
F3 0.117(4) 0.092(4) 0.222(8) -0.002(3) 0.028(4) 0.031(4)
F4 0.102(5) 0.213(9) 0.146(6) 0.045(5) -0.024(5) 0.032(6)
F5 0.123(4) 0.122(4) 0.113(3) 0.031(3) 0.025(3) -0.021(3)
F6 0.150(6) 0.152(7) 0.114(5) 0.030(5) -0.048(5) -0.014(4)
F1' 0.133(10) 0.142(13) 0.161(12) -0.008(11) 0.049(10) 0.032(10)
F2' 0.060(7) 0.095(10) 0.182(18) 0.032(6) 0.011(10) 0.015(11)
F3' 0.081(8) 0.083(9) 0.143(15) 0.054(7) 0.015(9) 0.000(9)
F4' 0.163(13) 0.078(9) 0.198(12) 0.031(9) 0.031(11) -0.026(9)
F5' 0.179(12) 0.145(13) 0.179(13) 0.008(12) 0.056(11) 0.051(11)
F6' 0.163(12) 0.095(9) 0.156(11) 0.004(10) -0.018(11) -0.043(9)
N1 0.0401(13) 0.0406(14) 0.0463(14) -0.0046(11) 0.0003(11) -0.0023(11)
N2 0.0374(18) 0.0363(19) 0.0431(19) 0.000 0.0019(14) 0.000
N3 0.048(2) 0.040(2) 0.062(2) 0.000 0.0015(18) 0.000
C1 0.0498(19) 0.0445(19) 0.058(2) -0.0110(15) 0.0002(15) -0.0022(15)
C2 0.0458(19) 0.062(3) 0.076(3) -0.0159(16) 0.0075(18) -0.0057(18)
C3 0.0418(19) 0.069(3) 0.086(3) -0.0028(17) 0.0134(18) -0.004(2)
C4 0.0459(18) 0.048(2) 0.072(2) 0.0033(15) 0.0102(16) -0.0039(16)
C5 0.0387(15) 0.0380(17) 0.0495(17) -0.0014(12) 0.0019(13) 0.0002(13)
C6 0.0398(16) 0.0367(16) 0.0449(16) 0.0006(12) 0.0027(13) -0.0022(12)
C7 0.0457(17) 0.0372(17) 0.0546(19) 0.0042(13) 0.0060(14) -0.0009(14)
C8 0.047(2) 0.038(2) 0.045(2) 0.000 0.0037(19) 0.000
C9 0.064(3) 0.034(2) 0.053(3) 0.000 0.015(2) 0.000
C10 0.071(3) 0.042(2) 0.082(3) 0.0054(17) 0.012(2) 0.0000(17)
C11 0.105(4) 0.045(2) 0.100(3) 0.022(2) 0.024(3) 0.011(2)
C12 0.118(6) 0.035(3) 0.105(5) 0.000 0.041(4) 0.000
C21 0.068(11) 0.072(13) 0.069(10) 0.003(11) 0.005(9) 0.005(11)
C22 0.074(11) 0.083(13) 0.081(11) -0.033(11) 0.015(10) 0.023(11)
C23 0.088(11) 0.105(12) 0.089(10) -0.032(10) 0.024(10) 0.020(11)
C24 0.13(2) 0.12(2) 0.14(2) -0.06(2) 0.04(2) 0.03(2)
C21' 0.062(4) 0.068(5) 0.048(3) 0.004(3) 0.012(2) 0.007(3)
C22' 0.077(4) 0.086(6) 0.065(4) -0.010(4) 0.012(3) 0.008(4)
C23' 0.088(5) 0.125(8) 0.092(5) -0.025(5) 0.014(4) 0.024(5)
C24' 0.165(11) 0.145(11) 0.123(7) -0.069(9) 0.055(7) 0.001(8)
C25 0.076(10) 0.061(9) 0.065(9) 0.010(8) -0.021(9) 0.017(9)
C26 0.098(8) 0.093(8) 0.065(8) 0.004(8) -0.015(8) 0.023(8)
C27 0.106(10) 0.107(10) 0.077(8) 0.018(9) -0.003(8) 0.027(8)
C28 0.118(13) 0.154(16) 0.102(11) 0.055(12) 0.008(10) 0.008(11)
C25' 0.066(7) 0.060(6) 0.058(5) 0.001(5) -0.002(5) 0.004(5)
C26' 0.102(6) 0.093(6) 0.059(5) -0.002(5) -0.022(5) 0.019(5)
C27' 0.117(9) 0.131(8) 0.092(6) 0.020(7) -0.019(7) 0.041(6)
C28' 0.203(14) 0.106(9) 0.139(10) 0.038(9) 0.000(9) 0.017(7)
C29 0.066(8) 0.064(10) 0.054(8) -0.008(6) 0.007(6) -0.007(7)
C30 0.073(10) 0.076(6) 0.051(6) -0.017(7) 0.006(8) -0.008(5)
C31 0.091(12) 0.091(7) 0.081(7) -0.034(9) 0.004(9) -0.016(5)
C32 0.131(18) 0.132(14) 0.099(11) -0.029(14) 0.022(13) -0.015(10)
C29' 0.076(10) 0.058(7) 0.049(8) -0.012(6) 0.002(7) -0.008(6)
C30' 0.075(10) 0.077(6) 0.057(7) -0.027(6) -0.002(8) 0.000(5)
C31' 0.082(12) 0.082(7) 0.088(7) -0.047(8) 0.002(8) -0.014(5)
C32' 0.106(13) 0.100(11) 0.100(8) -0.057(10) -0.015(9) 0.003(8)
P2 0.0733(7) 0.0605(7) 0.0998(9) 0.0244(6) 0.0031(6) 0.0009(6)
C01 0.059(3) 0.034(3) 0.115(5) 0.000 0.008(3) 0.000
C02 0.101(6) 0.037(4) 0.319(16) 0.000 0.028(8) 0.000

loop_
_atom_type_symbol
_atom_type_description
_atom_type_scat_dispersion_real
_atom_type_scat_dispersion_imag
_atom_type_scat_source
C C 0.0033 0.0016 'International Tables Vol C Tables 4.2.6.8 and 6.1.1.4'
H H 0.0000 0.0000 'International Tables Vol C Tables 4.2.6.8 and 6.1.1.4'
N N 0.0061 0.0033 'International Tables Vol C Tables 4.2.6.8 and 6.1.1.4'
F F 0.0171 0.0103 'International Tables Vol C Tables 4.2.6.8 and 6.1.1.4'
P P 0.1023 0.0942 'International Tables Vol C Tables 4.2.6.8 and 6.1.1.4'
Ru Ru -1.2594 0.8363 'International Tables Vol C Tables 4.2.6.8 and 6.1.1.4'
Cl Cl 0.1484 0.1585 'International Tables Vol C Tables 4.2.6.8 and 6.1.1.4'

loop_
_geom_angle_atom_site_label_1
_geom_angle_atom_site_label_2
_geom_angle_atom_site_label_3
_geom_angle_site_symmetry_1
_geom_angle_site_symmetry_3
_geom_angle
_geom_angle_publ_flag
N2 Ru N3 . . 180.0 y
N2 Ru N1 . . 79.15(7) y
N3 Ru N1 . . 100.85(7) ?
N2 Ru N1 . 2 79.15(7) ?
N3 Ru N1 . 2 100.85(7) ?
N1 Ru N1 . 2 158.29(15) y
N2 Ru P1 . 2 92.41(2) ?
N3 Ru P1 . 2 87.59(2) ?
N1 Ru P1 . 2 91.13(7) ?
N1 Ru P1 2 2 89.78(7) ?
N2 Ru P1 . . 92.41(2) y
N3 Ru P1 . . 87.59(2) ?
N1 Ru P1 . . 89.78(7) ?
N1 Ru P1 2 . 91.13(7) ?
P1 Ru P1 2 . 175.19(4) y
C29 P1 C25' . . 104.8(18) ?
C29 P1 C21 . . 105.1(18) y
C25' P1 C21 . . 92.5(17) ?
C29 P1 C21' . . 94.2(12) ?
C25' P1 C21' . . 105.6(10) ?
C29 P1 C25 . . 105(3) y
C21 P1 C25 . . 94(2) ?
C21' P1 C25 . . 107(2) ?
C25' P1 C29' . . 104.4(17) ?
C21 P1 C29' . . 114.0(17) ?
C21' P1 C29' . . 102.8(11) ?
C25 P1 C29' . . 104(3) ?
C29 P1 Ru . . 120.1(13) ?
C25' P1 Ru . . 114.7(9) ?
C21 P1 Ru . . 115.6(15) ?
C21' P1 Ru . . 114.7(3) ?
C25 P1 Ru . . 113.4(18) ?
C29' P1 Ru . . 113.3(11) ?
C1 N1 C5 . . 118.3(3) ?
C1 N1 Ru . . 128.5(2) ?
C5 N1 Ru . . 113.21(19) ?
C6 N2 C6 2 . 120.5(4) ?
C6 N2 Ru 2 . 119.77(19) ?
C6 N2 Ru . . 119.77(19) ?
C01 N3 Ru . . 180.0 ?
N1 C1 C2 . . 122.3(3) ?
N1 C1 H1A . . 118.9 ?
C2 C1 H1A . . 118.9 ?
C3 C2 C1 . . 119.5(3) ?
C3 C2 H2A . . 120.2 ?
C1 C2 H2A . . 120.2 ?
C2 C3 C4 . . 119.3(3) ?
C2 C3 H3A . . 120.4 ?
C4 C3 H3A . . 120.4 ?
C5 C4 C3 . . 119.2(3) ?
C5 C4 H4A . . 120.4 ?
C3 C4 H4A . . 120.4 ?
N1 C5 C4 . . 121.5(3) ?
N1 C5 C6 . . 115.2(3) ?
C4 C5 C6 . . 123.3(3) ?
N2 C6 C7 . . 120.5(3) ?
N2 C6 C5 . . 112.4(3) ?
C7 C6 C5 . . 127.0(3) ?
C6 C7 C8 . . 120.5(3) ?
C6 C7 H7A . . 119.8 ?
C8 C7 H7A . . 119.8 ?
C7 C8 C7 2 . 117.5(4) ?
C7 C8 C9 2 . 121.3(2) ?
C7 C8 C9 . . 121.3(2) ?
C10 C9 C10 . 2 118.6(5) ?
C10 C9 C8 . . 120.7(2) ?
C10 C9 C8 2 . 120.7(2) ?
C9 C10 C11 . . 120.6(4) ?
C9 C10 H10A . . 119.7 ?
C11 C10 H10A . . 119.7 ?
C12 C11 C10 . . 120.5(5) ?
C12 C11 H11A . . 119.7 ?
C10 C11 H11A . . 119.7 ?
C11 C12 C11 2 . 119.2(6) ?
C11 C12 H12A 2 . 120.4 ?
C11 C12 H12A . . 120.4 ?
C22 C21 P1 . . 124(2) y
C22 C21 H21A . . 106.4 ?
P1 C21 H21A . . 106.4 ?
C22 C21 H21B . . 106.4 ?
P1 C21 H21B . . 106.4 ?
H21A C21 H21B . . 106.5 ?
C21 C22 C23 . . 111(2) y
C21 C22 H22A . . 109.3 ?
C23 C22 H22A . . 109.3 ?
C21 C22 H22B . . 109.3 ?
C23 C22 H22B . . 109.3 ?
H22A C22 H22B . . 108.0 ?
C24 C23 C22 . . 112(2) y
C24 C23 H23A . . 109.2 ?
C22 C23 H23A . . 109.2 ?
C24 C23 H23B . . 109.2 ?
C22 C23 H23B . . 109.2 ?
H23A C23 H23B . . 107.9 ?
C23 C24 H24A . . 109.5 ?
C23 C24 H24B . . 109.5 ?
H24A C24 H24B . . 109.5 ?
C23 C24 H24C . . 109.5 ?
H24A C24 H24C . . 109.5 ?
H24B C24 H24C . . 109.5 ?
C22' C21' P1 . . 115.3(5) ?
C22' C21' H21C . . 108.4 ?
P1 C21' H21C . . 108.4 ?
C22' C21' H21D . . 108.4 ?
P1 C21' H21D . . 108.4 ?
H21C C21' H21D . . 107.5 ?
C21' C22' C23' . . 112.6(6) ?
C21' C22' H22C . . 109.1 ?
C23' C22' H22C . . 109.1 ?
C21' C22' H22D . . 109.1 ?
C23' C22' H22D . . 109.1 ?
H22C C22' H22D . . 107.8 ?
C24' C23' C22' . . 112.4(8) ?
C24' C23' H23C . . 109.1 ?
C22' C23' H23C . . 109.1 ?
C24' C23' H23D . . 109.1 ?
C22' C23' H23D . . 109.1 ?
H23C C23' H23D . . 107.9 ?
C23' C24' H24D . . 109.5 ?
C23' C24' H24E . . 109.5 ?
H24D C24' H24E . . 109.5 ?
C23' C24' H24F . . 109.5 ?
H24D C24' H24F . . 109.5 ?
H24E C24' H24F . . 109.5 ?
C26 C25 P1 . . 113(4) ?
C26 C25 H25A . . 109.0 ?
P1 C25 H25A . . 109.0 ?
C26 C25 H25B . . 109.0 ?
P1 C25 H25B . . 109.0 ?
H25A C25 H25B . . 107.8 ?
C25 C26 C27 . . 114(2) ?
C25 C26 H26A . . 108.9 ?
C27 C26 H26A . . 108.9 ?
C25 C26 H26B . . 108.9 ?
C27 C26 H26B . . 108.9 ?
H26A C26 H26B . . 107.7 ?
C28 C27 C26 . . 112(2) ?
C28 C27 H27A . . 109.2 ?
C26 C27 H27A . . 109.2 ?
C28 C27 H27B . . 109.2 ?
C26 C27 H27B . . 109.2 ?
H27A C27 H27B . . 107.9 ?
C27 C28 H28A . . 109.5 ?
C27 C28 H28B . . 109.5 ?
H28A C28 H28B . . 109.5 ?
C27 C28 H28C . . 109.5 ?
H28A C28 H28C . . 109.5 ?
H28B C28 H28C . . 109.5 ?
C26' C25' P1 . . 118.7(18) ?
C26' C25' H25C . . 107.6 ?
P1 C25' H25C . . 107.6 ?
C26' C25' H25D . . 107.6 ?
P1 C25' H25D . . 107.6 ?
H25C C25' H25D . . 107.1 ?
C27' C26' C25' . . 112.2(13) ?
C27' C26' H26C . . 109.2 ?
C25' C26' H26C . . 109.2 ?
C27' C26' H26D . . 109.2 ?
C25' C26' H26D . . 109.2 ?
H26C C26' H26D . . 107.9 ?
C28' C27' C26' . . 110.7(17) ?
C28' C27' H27C . . 109.5 ?
C26' C27' H27C . . 109.5 ?
C28' C27' H27D . . 109.5 ?
C26' C27' H27D . . 109.5 ?
H27C C27' H27D . . 108.1 ?
C27' C28' H28D . . 109.5 ?
C27' C28' H28E . . 109.5 ?
H28D C28' H28E . . 109.5 ?
C27' C28' H28F . . 109.5 ?
H28D C28' H28F . . 109.5 ?
H28E C28' H28F . . 109.5 ?
C30 C29 P1 . . 115(2) ?
C30 C29 H29A . . 108.6 ?
P1 C29 H29A . . 108.6 ?
C30 C29 H29B . . 108.6 ?
P1 C29 H29B . . 108.6 ?
H29A C29 H29B . . 107.6 ?
C29 C30 C31 . . 109.8(15) ?
C29 C30 H30A . . 109.7 ?
C31 C30 H30A . . 109.7 ?
C29 C30 H30B . . 109.7 ?
C31 C30 H30B . . 109.7 ?
H30A C30 H30B . . 108.2 ?
C32 C31 C30 . . 112.7(15) ?
C32 C31 H31A . . 109.1 ?
C30 C31 H31A . . 109.1 ?
C32 C31 H31B . . 109.1 ?
C30 C31 H31B . . 109.1 ?
H31A C31 H31B . . 107.8 ?
C31 C32 H32A . . 109.5 ?
C31 C32 H32B . . 109.5 ?
H32A C32 H32B . . 109.5 ?
C31 C32 H32C . . 109.5 ?
H32A C32 H32C . . 109.5 ?
H32B C32 H32C . . 109.5 ?
C30' C29' P1 . . 117(2) ?
C30' C29' H29C . . 108.1 ?
P1 C29' H29C . . 108.1 ?
C30' C29' H29D . . 108.1 ?
P1 C29' H29D . . 108.1 ?
H29C C29' H29D . . 107.3 ?
C29' C30' C31' . . 112.3(14) ?
C29' C30' H30C . . 109.1 ?
C31' C30' H30C . . 109.1 ?
C29' C30' H30D . . 109.1 ?
C31' C30' H30D . . 109.1 ?
H30C C30' H30D . . 107.9 ?
C32' C31' C30' . . 114.2(14) ?
C32' C31' H31C . . 108.7 ?
C30' C31' H31C . . 108.7 ?
C32' C31' H31D . . 108.7 ?
C30' C31' H31D . . 108.7 ?
H31C C31' H31D . . 107.6 ?
C31' C32' H32D . . 109.5 ?
C31' C32' H32E . . 109.5 ?
H32D C32' H32E . . 109.5 ?
C31' C32' H32F . . 109.5 ?
H32D C32' H32F . . 109.5 ?
H32E C32' H32F . . 109.5 ?
F6' P2 F1' . . 93.9(12) ?
F1 P2 F4 . . 89.9(5) y
F1 P2 F3 . . 92.3(4) ?
F4 P2 F3 . . 92.4(5) ?
F6' P2 F2' . . 91.6(11) ?
F1' P2 F2' . . 88.8(12) ?
F6' P2 F5' . . 90.1(12) ?
F1' P2 F5' . . 175.4(13) ?
F2' P2 F5' . . 88.8(12) ?
F6' P2 F3' . . 92.8(10) ?
F1' P2 F3' . . 92.4(13) ?
F2' P2 F3' . . 175.3(13) ?
F5' P2 F3' . . 89.6(12) ?
F1 P2 F6 . . 92.6(5) ?
F4 P2 F6 . . 177.1(6) y
F3 P2 F6 . . 89.0(5) ?
F1 P2 F2 . . 90.0(4) y
F4 P2 F2 . . 88.7(5) ?
F3 P2 F2 . . 177.4(4) ?
F6 P2 F2 . . 89.9(6) ?
F1 P2 F5 . . 178.3(5) ?
F4 P2 F5 . . 91.2(4) ?
F3 P2 F5 . . 88.9(4) ?
F6 P2 F5 . . 86.3(4) ?
F2 P2 F5 . . 88.7(4) ?
F6' P2 F4' . . 179.2(14) ?
F1' P2 F4' . . 86.8(11) ?
F2' P2 F4' . . 88.2(10) ?
F5' P2 F4' . . 89.2(12) ?
F3' P2 F4' . . 87.4(11) ?
N3 C01 C02 . . 180.0000(10) y
C01 C02 H02A . . 109.5 ?
C01 C02 H02B . . 109.5 ?
H02A C02 H02B . . 109.5 ?
C01 C02 H02C . . 109.5 ?
H02A C02 H02C . . 109.5 ?
H02B C02 H02C . . 109.5 ?
C03 Cl2 C03 5_565 . 102.7(11) ?
C03 Cl2 Cl2 5_565 5_565 55.0(7) ?
C03 Cl2 Cl2 . 5_565 47.6(8) ?
Cl2 C03 Cl1 5_565 . 153(2) ?
Cl2 C03 Cl2 5_565 . 77.3(11) ?
Cl1 C03 Cl2 . . 107.2(9) ?

loop_
_geom_bond_atom_site_label_1
_geom_bond_atom_site_label_2
_geom_bond_site_symmetry_2
_geom_bond_distance
_geom_bond_publ_flag
Ru N2 . 1.952(4) y
Ru N3 . 2.052(4) y
Ru N1 . 2.084(3) ?
Ru N1 2 2.084(3) y
Ru P1 2 2.4035(9) y
Ru P1 . 2.4035(9) ?
P1 C29 . 1.76(3) ?
P1 C25' . 1.79(2) ?
P1 C21 . 1.80(4) ?
P1 C21' . 1.843(8) ?
P1 C25 . 1.89(5) ?
P1 C29' . 1.92(3) ?
F1 P2 . 1.527(5) y
F2 P2 . 1.574(6) y
F3 P2 . 1.557(5) ?
F4 P2 . 1.549(6) y
F5 P2 . 1.574(4) ?
F6 P2 . 1.566(6) ?
F1' P2 . 1.545(12) ?
F2' P2 . 1.558(12) ?
F3' P2 . 1.564(11) ?
F4' P2 . 1.578(11) ?
F5' P2 . 1.558(12) ?
F6' P2 . 1.505(14) ?
N1 C1 . 1.343(4) ?
N1 C5 . 1.365(4) ?
N2 C6 2 1.356(3) ?
N2 C6 . 1.356(3) ?
N3 C01 . 1.106(6) y
C1 C2 . 1.372(5) y
C1 H1A . 0.9300 ?
C2 C3 . 1.367(5) ?
C2 H2A . 0.9300 ?
C3 C4 . 1.382(5) ?
C3 H3A . 0.9300 ?
C4 C5 . 1.377(4) ?
C4 H4A . 0.9300 ?
C5 C6 . 1.475(4) ?
C6 C7 . 1.376(4) ?
C7 C8 . 1.398(4) ?
C7 H7A . 0.9300 ?
C8 C7 2 1.398(4) ?
C8 C9 . 1.484(6) ?
C9 C10 . 1.378(5) ?
C9 C10 2 1.378(5) ?
C10 C11 . 1.385(6) ?
C10 H10A . 0.9300 ?
C11 C12 . 1.370(6) ?
C11 H11A . 0.9300 ?
C12 C11 2 1.370(6) ?
C12 H12A . 0.9300 ?
C21 C22 . 1.508(16) ?
C21 H21A . 0.9700 ?
C21 H21B . 0.9700 ?
C22 C23 . 1.535(16) ?
C22 H22A . 0.9700 ?
C22 H22B . 0.9700 ?
C23 C24 . 1.469(16) ?
C23 H23A . 0.9700 ?
C23 H23B . 0.9700 ?
C24 H24A . 0.9600 ?
C24 H24B . 0.9600 ?
C24 H24C . 0.9600 ?
C21' C22' . 1.491(8) ?
C21' H21C . 0.9700 ?
C21' H21D . 0.9700 ?
C22' C23' . 1.542(8) ?
C22' H22C . 0.9700 ?
C22' H22D . 0.9700 ?
C23' C24' . 1.472(10) ?
C23' H23C . 0.9700 ?
C23' H23D . 0.9700 ?
C24' H24D . 0.9600 ?
C24' H24E . 0.9600 ?
C24' H24F . 0.9600 ?
C25 C26 . 1.521(14) ?
C25 H25A . 0.9700 ?
C25 H25B . 0.9700 ?
C26 C27 . 1.527(16) ?
C26 H26A . 0.9700 ?
C26 H26B . 0.9700 ?
C27 C28 . 1.462(15) ?
C27 H27A . 0.9700 ?
C27 H27B . 0.9700 ?
C28 H28A . 0.9600 ?
C28 H28B . 0.9600 ?
C28 H28C . 0.9600 ?
C25' C26' . 1.531(10) ?
C25' H25C . 0.9700 ?
C25' H25D . 0.9700 ?
C26' C27' . 1.528(13) ?
C26' H26C . 0.9700 ?
C26' H26D . 0.9700 ?
C27' C28' . 1.489(12) ?
C27' H27C . 0.9700 ?
C27' H27D . 0.9700 ?
C28' H28D . 0.9600 ?
C28' H28E . 0.9600 ?
C28' H28F . 0.9600 ?
C29 C30 . 1.511(12) ?
C29 H29A . 0.9700 ?
C29 H29B . 0.9700 ?
C30 C31 . 1.518(13) ?
C30 H30A . 0.9700 ?
C30 H30B . 0.9700 ?
C31 C32 . 1.458(13) ?
C31 H31A . 0.9700 ?
C31 H31B . 0.9700 ?
C32 H32A . 0.9600 ?
C32 H32B . 0.9600 ?
C32 H32C . 0.9600 ?
C29' C30' . 1.504(12) ?
C29' H29C . 0.9700 ?
C29' H29D . 0.9700 ?
C30' C31' . 1.508(12) ?
C30' H30C . 0.9700 ?
C30' H30D . 0.9700 ?
C31' C32' . 1.463(12) ?
C31' H31C . 0.9700 ?
C31' H31D . 0.9700 ?
C32' H32D . 0.9600 ?
C32' H32E . 0.9600 ?
C32' H32F . 0.9600 ?
C01 C02 . 1.508(5) ?
C02 H02A . 0.9600 ?
C02 H02B . 0.9600 ?
C02 H02C . 0.9600 ?
Cl2 C03 5_565 1.60(2) ?
Cl2 C03 . 1.772(5) ?
Cl2 Cl2 5_565 2.11(2) ?
Cl1 C03 . 1.764(5) ?
C03 Cl2 5_565 1.60(2) ?
